data_4517516
loop_
_publ_author_name
'Zhang, Yugang'
'Chen, Lanhua'
'Liu, Zhiyong'
'Liu, Wei'
'Yuan, Mengjia'
'Shu, Jie'
'Wang, Ning'
'He, Linwei'
'Zhang, Jiarong'
'Xie, Jian'
'Chen, Xijian'
'Diwu, Juan'

_publ_section_title
;
 Full-Range Ratiometric Detection of D2O in H2O by a Heterobimetallic
 Uranyl/Lanthanide Framework with 4f/5f Bimodal Emission
;
_journal_name_full 'ACS Applied Materials &amp; Interfaces'
_journal_paper_doi 10.1021/acsami.0c02783
_journal_year 2020
_chemical_formula_moiety 'C12 H12 Eu O46 P6 U6, 2(C8 H20 N), C8 H12 N'
_chemical_formula_sum 'C36 H64 Eu N3 O46 P6 U6'
_chemical_formula_weight 3040.86
_chemical_melting_point ?
_space_group_crystal_system monoclinic
_space_group_IT_number 15
_space_group_name_Hall '-C 2yc'
_space_group_name_H-M_alt 'C 1 2/c 1'
_atom_sites_solution_hydrogens none
_atom_sites_solution_primary direct
_atom_sites_solution_secondary difmap
_audit_creation_method SHELXL-2014/7
_cell_angle_alpha 90
_cell_angle_beta 92.971(9)
_cell_angle_gamma 90
_cell_formula_units_Z 4
_cell_length_a 11.485(4)
_cell_length_b 17.736(6)
_cell_length_c 34.901(12)
_cell_measurement_reflns_used 7067
_cell_measurement_temperature 173(2)
_cell_measurement_theta_max 27.648
_cell_measurement_theta_min 2.371
_cell_volume 7100(4)
_computing_structure_refinement 'SHELXL-2014/7 (Sheldrick, 2014)'
_diffrn_ambient_temperature 173(2)
_diffrn_measured_fraction_theta_full 0.998
_diffrn_measured_fraction_theta_max 0.994
_diffrn_measurement_device_type BRUKER
_diffrn_measurement_method graphite
_diffrn_radiation_type MoK\a
_diffrn_radiation_wavelength 0.71073
_diffrn_reflns_av_R_equivalents 0.0476
_diffrn_reflns_av_unetI/netI 0.0359
_diffrn_reflns_Laue_measured_fraction_full 0.998
_diffrn_reflns_Laue_measured_fraction_max 0.994
_diffrn_reflns_limit_h_max 14
_diffrn_reflns_limit_h_min -14
_diffrn_reflns_limit_k_max 23
_diffrn_reflns_limit_k_min -23
_diffrn_reflns_limit_l_max 45
_diffrn_reflns_limit_l_min -45
_diffrn_reflns_number 48400
_diffrn_reflns_point_group_measured_fraction_full 0.998
_diffrn_reflns_point_group_measured_fraction_max 0.994
_diffrn_reflns_theta_full 25.242
_diffrn_reflns_theta_max 27.648
_diffrn_reflns_theta_min 2.371
_diffrn_source 'sealed tube'
_exptl_absorpt_coefficient_mu 14.742
_exptl_absorpt_correction_type multi-scan
_exptl_absorpt_process_details 'SADABS, BRUKER'
_exptl_crystal_colour yellow
_exptl_crystal_density_diffrn 2.845
_exptl_crystal_density_meas ?
_exptl_crystal_density_method 'not measured'
_exptl_crystal_description bulk
_exptl_crystal_F_000 5496
_exptl_crystal_size_max 0.1
_exptl_crystal_size_mid 0.06
_exptl_crystal_size_min 0.03
_exptl_transmission_factor_max 0.643
_exptl_transmission_factor_min 0.360
_refine_diff_density_max 2.440
_refine_diff_density_min -1.549
_refine_diff_density_rms 0.271
_refine_ls_extinction_method none
_refine_ls_goodness_of_fit_ref 1.066
_refine_ls_hydrogen_treatment none
_refine_ls_matrix_type full
_refine_ls_number_parameters 444
_refine_ls_number_reflns 8229
_refine_ls_number_restraints 307
_refine_ls_restrained_S_all 1.090
_refine_ls_R_factor_all 0.0482
_refine_ls_R_factor_gt 0.0365
_refine_ls_shift/su_max 0.002
_refine_ls_shift/su_mean 0.000
_refine_ls_structure_factor_coef Fsqd
_refine_ls_weighting_details 'w=1/[\s^2^(Fo^2^)+(0.0279P)^2^+236.3656P] where P=(Fo^2^+2Fc^2^)/3'
_refine_ls_weighting_scheme calc
_refine_ls_wR_factor_gt 0.0798
_refine_ls_wR_factor_ref 0.0840
_reflns_Friedel_coverage 0.000
_reflns_number_gt 7067
_reflns_number_total 8275
_reflns_threshold_expression 'I > 2\s(I)'
_cod_data_source_file am0c02783_si_002.cif
_cod_data_source_block a
_cod_depositor_comments
;
The following automatic conversions were performed:

data item '_chemical_melting_point' value 'N/A' was changed to '?' --
the value is undefined or not given.

data item '_exptl_absorpt_correction_type' value 'MULTI-SCAN' was
changed to 'multi-scan' in accordance with the
/home/data/users/saulius/crontab/automatic-downloads/rss-feeds/ACS/lib/dictionaries/cif_core.dic
dictionary named 'cif_core.dic' version 2.4.2 last updated on
2011-04-26.

data item '_exptl_crystal_density_meas' value 'N/A' was changed to
'?' -- the value is perceived as not measured.

Automatic conversion script
Id: cif_fix_values 7556 2019-12-06 15:28:31Z antanas 
;
_cod_original_sg_symbol_H-M 'C 2/c'
_cod_database_code 4517516
_shelx_shelxl_version_number 2014/7
_shelx_space_group_comment
;
The symmetry employed for this shelxl refinement is uniquely defined
by the following loop, which should always be used as a source of
symmetry information in preference to the above space-group names.
They are only intended as comments.
;

loop_
_space_group_symop_operation_xyz
'x, y, z'
'-x, y, -z+1/2'
'x+1/2, y+1/2, z'
'-x+1/2, y+1/2, -z+1/2'
'-x, -y, -z'
'x, -y, z-1/2'
'-x+1/2, -y+1/2, -z'
'x+1/2, -y+1/2, z-1/2'

loop_
_atom_site_label
_atom_site_type_symbol
_atom_site_fract_x
_atom_site_fract_y
_atom_site_fract_z
_atom_site_U_iso_or_equiv
_atom_site_adp_type
_atom_site_occupancy
_atom_site_site_symmetry_order
_atom_site_calc_flag
_atom_site_refinement_flags_posn
_atom_site_refinement_flags_adp
_atom_site_refinement_flags_occupancy
_atom_site_disorder_assembly
_atom_site_disorder_group
U1 U 0.54070(3) 0.55114(2) 0.42756(2) 0.01331(7) Uani 1 1 d . U . . .
U2 U 0.29641(3) 0.25435(2) 0.41360(2) 0.01377(7) Uani 1 1 d . U . . .
U3 U 0.22882(3) 0.69801(2) 0.24102(2) 0.01669(8) Uani 1 1 d . U . . .
Eu1 Eu 0.0000 0.92627(3) 0.2500 0.01380(11) Uani 1 2 d S TU P . .
P3 P 0.38439(18) 0.41138(11) 0.47363(5) 0.0135(4) Uani 1 1 d . U . . .
P2 P 0.08219(19) 0.81917(11) 0.17198(6) 0.0157(4) Uani 1 1 d . U . . .
P1 P 0.63785(18) 0.63597(11) 0.34301(6) 0.0152(4) Uani 1 1 d . U . . .
O23 O 0.4685(5) 0.4130(3) 0.50874(15) 0.0173(11) Uani 1 1 d . U . . .
O22 O 0.3861(5) 0.4823(3) 0.44871(15) 0.0162(11) Uani 1 1 d . U . . .
O21 O 0.1188(5) 0.7454(3) 0.19086(17) 0.0234(13) Uani 1 1 d . U . . .
O20 O -0.2118(6) 0.7300(4) 0.19027(18) 0.0294(14) Uani 1 1 d . U . . .
O19 O -0.1133(5) 0.8094(3) 0.22765(17) 0.0234(13) Uani 1 1 d . U . . .
O18 O 0.4847(5) 0.5328(3) 0.29458(16) 0.0197(12) Uani 1 1 d . U . . .
O17 O 0.1440(5) 0.8352(3) 0.13481(15) 0.0164(11) Uani 1 1 d . U . . .
O16 O 0.4415(5) 0.4812(3) 0.37353(16) 0.0222(12) Uani 1 1 d . U . . .
O15 O 0.4013(5) 0.3406(3) 0.44992(15) 0.0182(12) Uani 1 1 d . U . . .
O14 O 0.6371(5) 0.4750(3) 0.43934(16) 0.0218(12) Uani 1 1 d . U . . .
O13 O 0.6787(5) 0.7064(3) 0.36413(16) 0.0219(12) Uani 1 1 d . U . . .
O12 O 0.1657(5) 0.2989(3) 0.52115(16) 0.0194(12) Uani 1 1 d . U . . .
O11 O 0.0948(5) 0.8864(3) 0.19834(16) 0.0213(12) Uani 1 1 d . U . . .
O10 O 0.4469(5) 0.6279(3) 0.41511(16) 0.0196(12) Uani 1 1 d . U . . .
O9 O 0.2939(5) 0.3619(3) 0.55652(15) 0.0175(11) Uani 1 1 d . U . . .
O8 O 0.4187(5) 0.1982(3) 0.40325(17) 0.0235(13) Uani 1 1 d . U . . .
O7 O 0.1199(5) 0.6298(4) 0.24859(18) 0.0277(14) Uani 1 1 d . U . . .
O6 O 0.1726(5) 0.3085(3) 0.42430(16) 0.0217(12) Uani 1 1 d . U . . .
O4 O 0.7113(5) 0.6192(3) 0.30821(15) 0.0178(11) Uani 1 1 d . U . . .
O3 O 0.6348(5) 0.5685(3) 0.37010(15) 0.0169(11) Uani 1 1 d . U . . .
O2 O 0.3409(6) 0.7644(4) 0.2343(2) 0.0363(16) Uani 1 1 d . U . . .
C14 C 0.2314(7) 0.3539(4) 0.5246(2) 0.0160(15) Uani 1 1 d . U . . .
O5 O 0.1913(6) 0.9718(4) 0.27558(19) 0.0343(16) Uani 1 1 d . U . . .
C13 C -0.1377(7) 0.7820(5) 0.1943(2) 0.0213(17) Uani 1 1 d . U . . .
O1 O 0.3585(6) 0.6156(4) 0.2732(2) 0.0362(16) Uani 1 1 d . U . . .
C4 C -0.0729(7) 0.8092(5) 0.1601(2) 0.0225(18) Uani 1 1 d . U . . .
H4B H -0.1051 0.8584 0.1514 0.027 Uiso 1 1 calc R U . . .
H4C H -0.0848 0.7728 0.1387 0.027 Uiso 1 1 calc R U . . .
C3 C 0.4420(7) 0.5968(4) 0.2950(2) 0.0167(16) Uani 1 1 d . U . . .
C2 C 0.2406(7) 0.4118(4) 0.4936(2) 0.0171(16) Uani 1 1 d . U . . .
H2B H 0.2252 0.4624 0.5042 0.021 Uiso 1 1 calc R U . . .
H2C H 0.1806 0.4016 0.4728 0.021 Uiso 1 1 calc R U . . .
N2 N 0.7500 0.2500 0.5000 0.040(3) Uani 1 2 d DS U P . .
N1 N 0.0269(7) 0.4792(5) 0.3547(2) 0.0313(18) Uani 1 1 d . U . . .
C1 C 0.4903(7) 0.6549(5) 0.3230(2) 0.0192(17) Uani 1 1 d . U . . .
H1A H 0.4373 0.6588 0.3444 0.023 Uiso 1 1 calc R U . . .
H1B H 0.4902 0.7044 0.3099 0.023 Uiso 1 1 calc R U . . .
C12 C 0.1746(13) 0.5832(8) 0.3702(4) 0.069(4) Uani 1 1 d D U . . .
H12A H 0.2527 0.5909 0.3823 0.103 Uiso 1 1 calc R U . . .
H12B H 0.1735 0.5997 0.3434 0.103 Uiso 1 1 calc R U . . .
H12C H 0.1178 0.6126 0.3840 0.103 Uiso 1 1 calc R U . . .
C11 C -0.0725(15) 0.5172(10) 0.3723(4) 0.081(5) Uani 1 1 d D U . . .
H11A H -0.1462 0.4986 0.3597 0.097 Uiso 1 1 calc R U . . .
H11B H -0.0677 0.5720 0.3673 0.097 Uiso 1 1 calc R U . . .
C9 C -0.0763(14) 0.5043(9) 0.4161(4) 0.075(4) Uani 1 1 d D U . . .
H9A H -0.1436 0.5308 0.4258 0.112 Uiso 1 1 calc R U . . .
H9B H -0.0831 0.4502 0.4213 0.112 Uiso 1 1 calc R U . . .
H9C H -0.0046 0.5238 0.4290 0.112 Uiso 1 1 calc R U . . .
C8 C 0.1425(15) 0.4983(8) 0.3719(5) 0.083(5) Uani 1 1 d D U . . .
H8B H 0.2018 0.4692 0.3585 0.100 Uiso 1 1 calc R U . . .
H8C H 0.1463 0.4821 0.3991 0.100 Uiso 1 1 calc R U . . .
C7 C 0.0198(16) 0.5014(11) 0.3124(5) 0.095(6) Uani 1 1 d D U . . .
H7B H 0.0328 0.5563 0.3100 0.114 Uiso 1 1 calc R U . . .
H7C H -0.0589 0.4896 0.3010 0.114 Uiso 1 1 calc R U . . .
C6 C 0.1127(15) 0.4579(10) 0.2906(5) 0.086(5) Uani 1 1 d D U . . .
H6B H 0.1075 0.4725 0.2635 0.129 Uiso 1 1 calc R U . . .
H6C H 0.1905 0.4701 0.3018 0.129 Uiso 1 1 calc R U . . .
H6D H 0.0990 0.4036 0.2928 0.129 Uiso 1 1 calc R U . . .
C5 C -0.1033(16) 0.3661(11) 0.3386(6) 0.099(6) Uani 1 1 d . U . . .
H5B H -0.1076 0.3110 0.3404 0.149 Uiso 1 1 calc R U . . .
H5C H -0.1671 0.3886 0.3522 0.149 Uiso 1 1 calc R U . . .
H5D H -0.1100 0.3811 0.3115 0.149 Uiso 1 1 calc R U . . .
C10 C 0.0144(14) 0.3935(9) 0.3567(5) 0.076(4) Uani 1 1 d . U . . .
H10B H 0.0215 0.3773 0.3838 0.091 Uiso 1 1 calc R U . . .
H10C H 0.0785 0.3698 0.3431 0.091 Uiso 1 1 calc R U . . .
C1W C 0.643(2) 0.1303(15) 0.4799(7) 0.138(9) Uani 1 1 d . U . . .
H1W1 H 0.6516 0.0772 0.4728 0.207 Uiso 1 1 calc R U . . .
H1W2 H 0.5967 0.1337 0.5027 0.207 Uiso 1 1 calc R U . . .
H1W3 H 0.6027 0.1576 0.4586 0.207 Uiso 1 1 calc R U . . .
C2W C 0.766(3) 0.1659(10) 0.4888(9) 0.186(12) Uani 1 1 d D U . . .
C3W C 0.685(3) 0.2855(17) 0.4643(7) 0.194(12) Uani 1 1 d D U . . .
C4W C 0.776(3) 0.2857(17) 0.4331(8) 0.172(11) Uani 1 1 d D U . . .
H4W1 H 0.7411 0.3075 0.4094 0.257 Uiso 1 1 calc R U . . .
H4W2 H 0.8436 0.3158 0.4420 0.257 Uiso 1 1 calc R U . . .
H4W3 H 0.8007 0.2338 0.4283 0.257 Uiso 1 1 calc R U . . .

loop_
_atom_site_aniso_label
_atom_site_aniso_U_11
_atom_site_aniso_U_22
_atom_site_aniso_U_33
_atom_site_aniso_U_23
_atom_site_aniso_U_13
_atom_site_aniso_U_12
U1 0.01956(15) 0.01264(13) 0.00775(12) 0.00062(10) 0.00079(10) -0.00596(11)
U2 0.02028(15) 0.01247(13) 0.00880(13) -0.00132(10) 0.00313(10) -0.00601(11)
U3 0.02038(16) 0.01806(14) 0.01174(13) -0.00017(11) 0.00202(11) 0.00570(12)
Eu1 0.0226(3) 0.0113(2) 0.0079(2) 0.000 0.0047(2) 0.000
P3 0.0159(7) 0.0140(7) 0.0107(7) -0.0001(6) 0.0011(6) -0.0053(6)
P2 0.0201(8) 0.0153(7) 0.0120(7) 0.0006(6) 0.0028(6) 0.0046(6)
P1 0.0178(8) 0.0159(7) 0.0119(7) 0.0006(6) 0.0015(6) -0.0041(6)
O23 0.0179(14) 0.0176(14) 0.0166(14) 0.0000(9) 0.0011(9) -0.0016(9)
O22 0.0165(14) 0.0164(14) 0.0156(14) 0.0007(9) 0.0009(9) -0.0013(9)
O21 0.0247(15) 0.0229(15) 0.0227(15) 0.0004(9) 0.0020(10) 0.0016(9)
O20 0.0300(16) 0.0295(16) 0.0287(16) -0.0004(10) 0.0018(10) -0.0016(10)
O19 0.0241(15) 0.0237(15) 0.0226(15) 0.0000(9) 0.0019(10) -0.0009(10)
O18 0.0203(15) 0.0192(14) 0.0194(14) -0.0008(9) 0.0008(9) 0.0000(9)
O17 0.0174(14) 0.0162(14) 0.0156(14) 0.0003(9) 0.0013(9) 0.0010(9)
O16 0.026(2) 0.0213(19) 0.0195(19) -0.0010(16) 0.0036(16) -0.0047(16)
O15 0.0187(14) 0.0182(14) 0.0177(14) -0.0009(9) 0.0013(9) -0.0009(9)
O14 0.0224(19) 0.0219(19) 0.0212(19) 0.0006(16) 0.0007(16) 0.0000(16)
O13 0.0227(15) 0.0216(15) 0.0213(15) -0.0001(9) 0.0008(9) -0.0015(9)
O12 0.0198(14) 0.0196(14) 0.0186(14) 0.0002(9) 0.0012(9) -0.0024(9)
O11 0.0222(15) 0.0213(15) 0.0206(15) -0.0003(9) 0.0021(9) 0.0006(9)
O10 0.0209(19) 0.0203(18) 0.0177(18) 0.0010(15) 0.0015(15) -0.0001(16)
O9 0.0181(14) 0.0177(14) 0.0166(14) 0.0002(9) 0.0008(9) -0.0018(9)
O8 0.025(2) 0.0223(19) 0.0237(19) 0.0005(16) 0.0022(16) 0.0003(16)
O7 0.027(2) 0.029(2) 0.027(2) 0.0028(16) 0.0030(16) 0.0017(16)
O6 0.0220(19) 0.0233(19) 0.0196(19) -0.0018(15) 0.0016(16) -0.0013(16)
O4 0.0185(14) 0.0180(14) 0.0170(14) 0.0002(9) 0.0017(9) -0.0008(9)
O3 0.0176(14) 0.0169(14) 0.0164(14) 0.0003(9) 0.0012(9) -0.0008(9)
O2 0.036(2) 0.035(2) 0.037(2) -0.0040(17) 0.0046(17) -0.0016(17)
C14 0.0164(18) 0.0162(17) 0.0156(17) -0.0003(10) 0.0014(10) -0.0008(10)
O5 0.034(2) 0.035(2) 0.034(2) -0.0021(17) -0.0005(17) 0.0021(17)
C13 0.0215(19) 0.0216(19) 0.0209(19) 0.0000(10) 0.0012(10) 0.0000(10)
O1 0.0364(18) 0.0362(18) 0.0357(18) -0.0011(10) -0.0004(10) 0.0018(10)
C4 0.023(2) 0.0226(19) 0.0218(19) 0.0001(10) 0.0015(10) 0.0001(10)
C3 0.0168(18) 0.0168(17) 0.0165(18) 0.0000(10) 0.0007(10) 0.0001(10)
C2 0.0174(18) 0.0172(18) 0.0168(18) 0.0001(10) 0.0009(10) -0.0002(10)
N2 0.040(3) 0.040(3) 0.040(3) 0.0001(10) 0.0019(10) 0.0008(10)
N1 0.031(2) 0.031(2) 0.032(2) 0.0006(10) 0.0013(10) 0.0004(10)
C1 0.0196(19) 0.0189(18) 0.0191(18) 0.0001(10) 0.0014(10) 0.0001(10)
C12 0.068(4) 0.068(4) 0.070(4) 0.001(2) 0.003(2) -0.001(2)
C11 0.080(5) 0.080(5) 0.081(5) 0.0000(10) 0.0041(10) 0.0001(10)
C9 0.075(5) 0.075(5) 0.075(5) 0.000(2) 0.006(2) 0.000(2)
C8 0.083(5) 0.083(5) 0.083(5) 0.0001(10) 0.0043(10) 0.0000(10)
C7 0.095(6) 0.095(6) 0.095(6) 0.0002(10) 0.0048(11) 0.0001(10)
C6 0.086(5) 0.087(5) 0.086(5) -0.001(2) 0.007(2) 0.000(2)
C5 0.099(6) 0.099(6) 0.099(6) -0.001(2) 0.005(2) -0.002(2)
C10 0.076(4) 0.076(4) 0.076(4) 0.0001(10) 0.0039(10) 0.0002(10)
C1W 0.138(9) 0.138(9) 0.138(9) 0.000(2) 0.006(2) -0.001(2)
C2W 0.186(12) 0.186(12) 0.186(12) 0.0000(10) 0.0097(12) 0.0000(10)
C3W 0.194(12) 0.194(12) 0.194(12) -0.0001(10) 0.0100(12) 0.0001(10)
C4W 0.173(12) 0.171(12) 0.171(12) 0.000(2) 0.009(2) 0.000(2)

loop_
_atom_type_symbol
_atom_type_description
_atom_type_scat_dispersion_real
_atom_type_scat_dispersion_imag
_atom_type_scat_source
C C 0.0033 0.0016 'International Tables Vol C Tables 4.2.6.8 and 6.1.1.4'
N N 0.0061 0.0033 'International Tables Vol C Tables 4.2.6.8 and 6.1.1.4'
O O 0.0106 0.0060 'International Tables Vol C Tables 4.2.6.8 and 6.1.1.4'
P P 0.1023 0.0942 'International Tables Vol C Tables 4.2.6.8 and 6.1.1.4'
U U -9.6767 9.6646 'International Tables Vol C Tables 4.2.6.8 and 6.1.1.4'
Eu Eu -0.1578 3.6682 'International Tables Vol C Tables 4.2.6.8 and 6.1.1.4'
H H 0.0000 0.0000 'International Tables Vol C Tables 4.2.6.8 and 6.1.1.4'

loop_
_geom_angle_atom_site_label_1
_geom_angle_atom_site_label_2
_geom_angle_atom_site_label_3
_geom_angle
_geom_angle_site_symmetry_1
_geom_angle_site_symmetry_3
_geom_angle_publ_flag
O10 U1 O14 178.7(3) . . ?
O10 U1 O22 90.9(2) . . ?
O14 U1 O22 90.3(2) . . ?
O10 U1 O23 88.1(2) . 5_666 ?
O14 U1 O23 92.6(2) . 5_666 ?
O22 U1 O23 76.39(19) . 5_666 ?
O10 U1 O3 89.5(2) . . ?
O14 U1 O3 89.3(2) . . ?
O22 U1 O3 137.61(19) . . ?
O23 U1 O3 145.96(19) 5_666 . ?
O10 U1 O16 87.0(2) . . ?
O14 U1 O16 93.0(2) . . ?
O22 U1 O16 69.41(19) . . ?
O23 U1 O16 145.34(19) 5_666 . ?
O3 U1 O16 68.29(19) . . ?
O10 U1 O9 91.5(2) . 5_666 ?
O14 U1 O9 87.7(2) . 5_666 ?
O22 U1 O9 148.01(18) . 5_666 ?
O23 U1 O9 71.82(18) 5_666 5_666 ?
O3 U1 O9 74.31(18) . 5_666 ?
O16 U1 O9 142.58(18) . 5_666 ?
O6 U2 O8 178.7(3) . . ?
O6 U2 O15 85.7(2) . . ?
O8 U2 O15 95.1(2) . . ?
O6 U2 O13 84.9(2) . 3_445 ?
O8 U2 O13 94.6(2) . 3_445 ?
O15 U2 O13 159.2(2) . 3_445 ?
O6 U2 O17 95.0(2) . 4_545 ?
O8 U2 O17 86.1(2) . 4_545 ?
O15 U2 O17 79.95(19) . 4_545 ?
O13 U2 O17 82.4(2) 3_445 4_545 ?
O6 U2 O12 96.7(2) . 7_556 ?
O8 U2 O12 82.6(2) . 7_556 ?
O15 U2 O12 71.59(19) . 7_556 ?
O13 U2 O12 128.06(19) 3_445 7_556 ?
O17 U2 O12 148.18(19) 4_545 7_556 ?
O6 U2 O9 90.3(2) . 7_556 ?
O8 U2 O9 88.4(2) . 7_556 ?
O15 U2 O9 121.78(18) . 7_556 ?
O13 U2 O9 76.88(19) 3_445 7_556 ?
O17 U2 O9 158.02(18) 4_545 7_556 ?
O12 U2 O9 51.26(18) 7_556 7_556 ?
O6 U2 C14 94.7(2) . 7_556 ?
O8 U2 C14 84.3(2) . 7_556 ?
O15 U2 C14 96.0(2) . 7_556 ?
O13 U2 C14 103.3(2) 3_445 7_556 ?
O17 U2 C14 169.2(2) 4_545 7_556 ?
O12 U2 C14 24.8(2) 7_556 7_556 ?
O9 U2 C14 26.47(19) 7_556 7_556 ?
O2 U3 O7 178.2(3) . . ?
O2 U3 O21 91.8(3) . . ?
O7 U3 O21 89.9(3) . . ?
O2 U3 O1 91.7(3) . . ?
O7 U3 O1 86.5(3) . . ?
O21 U3 O1 157.0(2) . . ?
O2 U3 O4 93.3(3) . 2_655 ?
O7 U3 O4 86.4(2) . 2_655 ?
O21 U3 O4 80.1(2) . 2_655 ?
O1 U3 O4 77.0(2) . 2_655 ?
O2 U3 O20 94.0(3) . 2 ?
O7 U3 O20 85.4(3) . 2 ?
O21 U3 O20 126.3(2) . 2 ?
O1 U3 O20 76.0(2) . 2 ?
O4 U3 O20 152.2(2) 2_655 2 ?
O2 U3 O19 86.7(3) . 2 ?
O7 U3 O19 94.3(2) . 2 ?
O21 U3 O19 76.8(2) . 2 ?
O1 U3 O19 126.2(2) . 2 ?
O4 U3 O19 156.85(19) 2_655 2 ?
O20 U3 O19 50.5(2) 2 2 ?
O2 U3 C13 93.2(3) . 2 ?
O7 U3 C13 87.1(3) . 2 ?
O21 U3 C13 101.5(2) . 2 ?
O1 U3 C13 101.0(2) . 2 ?
O4 U3 C13 173.3(2) 2_655 2 ?
O20 U3 C13 25.0(2) 2 2 ?
O19 U3 C13 25.8(2) 2 2 ?
O11 Eu1 O11 143.7(3) . 2 ?
O11 Eu1 O18 142.7(2) . 3_455 ?
O11 Eu1 O18 71.5(2) 2 3_455 ?
O11 Eu1 O18 71.5(2) . 4 ?
O11 Eu1 O18 142.7(2) 2 4 ?
O18 Eu1 O18 79.6(3) 3_455 4 ?
O11 Eu1 O5 86.2(2) . . ?
O11 Eu1 O5 105.7(2) 2 . ?
O18 Eu1 O5 67.1(2) 3_455 . ?
O18 Eu1 O5 83.5(2) 4 . ?
O11 Eu1 O5 105.7(2) . 2 ?
O11 Eu1 O5 86.2(2) 2 2 ?
O18 Eu1 O5 83.5(2) 3_455 2 ?
O18 Eu1 O5 67.1(2) 4 2 ?
O5 Eu1 O5 141.8(3) . 2 ?
O11 Eu1 O19 74.4(2) . 2 ?
O11 Eu1 O19 76.2(2) 2 2 ?
O18 Eu1 O19 118.90(19) 3_455 2 ?
O18 Eu1 O19 140.04(19) 4 2 ?
O5 Eu1 O19 74.0(2) . 2 ?
O5 Eu1 O19 144.0(2) 2 2 ?
O11 Eu1 O19 76.2(2) . . ?
O11 Eu1 O19 74.4(2) 2 . ?
O18 Eu1 O19 140.04(19) 3_455 . ?
O18 Eu1 O19 118.90(19) 4 . ?
O5 Eu1 O19 144.0(2) . . ?
O5 Eu1 O19 74.0(2) 2 . ?
O19 Eu1 O19 71.1(3) 2 . ?
O11 Eu1 P2 18.06(15) . . ?
O11 Eu1 P2 127.67(15) 2 . ?
O18 Eu1 P2 160.52(14) 3_455 . ?
O18 Eu1 P2 83.88(14) 4 . ?
O5 Eu1 P2 100.89(16) . . ?
O5 Eu1 P2 99.65(16) 2 . ?
O19 Eu1 P2 68.99(14) 2 . ?
O19 Eu1 P2 58.19(14) . . ?
O11 Eu1 P2 127.67(15) . 2 ?
O11 Eu1 P2 18.06(15) 2 2 ?
O18 Eu1 P2 83.88(14) 3_455 2 ?
O18 Eu1 P2 160.52(14) 4 2 ?
O5 Eu1 P2 99.65(16) . 2 ?
O5 Eu1 P2 100.89(16) 2 2 ?
O19 Eu1 P2 58.19(14) 2 2 ?
O19 Eu1 P2 68.99(14) . 2 ?
P2 Eu1 P2 114.05(7) . 2 ?
O23 P3 O15 111.1(3) . . ?
O23 P3 O22 114.6(3) . . ?
O15 P3 O22 111.3(3) . . ?
O23 P3 C2 104.0(3) . . ?
O15 P3 C2 110.8(3) . . ?
O22 P3 C2 104.6(3) . . ?
O11 P2 O21 113.7(3) . . ?
O11 P2 O17 109.6(3) . . ?
O21 P2 O17 113.4(3) . . ?
O11 P2 C4 106.2(4) . . ?
O21 P2 C4 105.2(4) . . ?
O17 P2 C4 108.4(4) . . ?
O11 P2 Eu1 27.8(2) . . ?
O21 P2 Eu1 102.2(2) . . ?
O17 P2 Eu1 135.5(2) . . ?
C4 P2 Eu1 86.0(3) . . ?
O13 P1 O3 111.3(3) . . ?
O13 P1 O4 112.0(3) . . ?
O3 P1 O4 111.5(3) . . ?
O13 P1 C1 107.0(4) . . ?
O3 P1 C1 109.2(4) . . ?
O4 P1 C1 105.6(3) . . ?
P3 O23 U1 136.0(3) . 5_666 ?
P3 O22 U1 130.5(3) . . ?
P2 O21 U3 142.0(4) . . ?
C13 O20 U3 98.5(5) . 2 ?
C13 O19 Eu1 132.2(5) . . ?
C13 O19 U3 90.1(5) . 2 ?
Eu1 O19 U3 137.7(2) . 2 ?
C3 O18 Eu1 138.9(5) . 3_545 ?
P2 O17 U2 131.3(3) . 4 ?
P3 O15 U2 140.7(3) . . ?
P1 O13 U2 145.7(4) . 3 ?
C14 O12 U2 97.7(5) . 7_556 ?
P2 O11 Eu1 134.2(3) . . ?
C14 O9 U1 129.7(5) . 5_666 ?
C14 O9 U2 92.5(4) . 7_556 ?
U1 O9 U2 137.0(2) 5_666 7_556 ?
P1 O4 U3 130.9(3) . 2_655 ?
P1 O3 U1 131.2(3) . . ?
O12 C14 O9 118.4(7) . . ?
O12 C14 C2 122.5(7) . . ?
O9 C14 C2 119.1(7) . . ?
O12 C14 U2 57.5(4) . 7_556 ?
O9 C14 U2 61.0(4) . 7_556 ?
C2 C14 U2 177.1(6) . 7_556 ?
O20 C13 O19 119.6(8) . . ?
O20 C13 C4 120.2(7) . . ?
O19 C13 C4 120.1(7) . . ?
O20 C13 U3 56.5(4) . 2 ?
O19 C13 U3 64.1(4) . 2 ?
C4 C13 U3 166.6(6) . 2 ?
C3 O1 U3 156.8(6) . . ?
C13 C4 P2 111.5(6) . . ?
C13 C4 H4B 109.3 . . ?
P2 C4 H4B 109.3 . . ?
C13 C4 H4C 109.3 . . ?
P2 C4 H4C 109.3 . . ?
H4B C4 H4C 108.0 . . ?
O1 C3 O18 122.3(8) . . ?
O1 C3 C1 117.5(7) . . ?
O18 C3 C1 120.2(7) . . ?
C14 C2 P3 111.8(6) . . ?
C14 C2 H2B 109.3 . . ?
P3 C2 H2B 109.3 . . ?
C14 C2 H2C 109.3 . . ?
P3 C2 H2C 109.3 . . ?
H2B C2 H2C 107.9 . . ?
C3W N2 C3W 179.996(11) . 7_656 ?
C3W N2 C2W 75.9(12) . 7_656 ?
C3W N2 C2W 104.1(12) 7_656 7_656 ?
C3W N2 C2W 104.1(12) . . ?
C3W N2 C2W 75.9(12) 7_656 . ?
C2W N2 C2W 180(2) 7_656 . ?
C8 N1 C11 115.1(11) . . ?
C8 N1 C7 109.7(11) . . ?
C11 N1 C7 106.2(10) . . ?
C8 N1 C10 107.3(10) . . ?
C11 N1 C10 110.9(11) . . ?
C7 N1 C10 107.4(11) . . ?
C3 C1 P1 115.1(6) . . ?
C3 C1 H1A 108.5 . . ?
P1 C1 H1A 108.5 . . ?
C3 C1 H1B 108.5 . . ?
P1 C1 H1B 108.5 . . ?
H1A C1 H1B 107.5 . . ?
C8 C12 H12A 109.5 . . ?
C8 C12 H12B 109.5 . . ?
H12A C12 H12B 109.5 . . ?
C8 C12 H12C 109.5 . . ?
H12A C12 H12C 109.5 . . ?
H12B C12 H12C 109.5 . . ?
N1 C11 C9 113.7(13) . . ?
N1 C11 H11A 108.8 . . ?
C9 C11 H11A 108.8 . . ?
N1 C11 H11B 108.8 . . ?
C9 C11 H11B 108.8 . . ?
H11A C11 H11B 107.7 . . ?
C11 C9 H9A 109.5 . . ?
C11 C9 H9B 109.5 . . ?
H9A C9 H9B 109.5 . . ?
C11 C9 H9C 109.5 . . ?
H9A C9 H9C 109.5 . . ?
H9B C9 H9C 109.5 . . ?
N1 C8 C12 114.9(13) . . ?
N1 C8 H8B 108.5 . . ?
C12 C8 H8B 108.5 . . ?
N1 C8 H8C 108.5 . . ?
C12 C8 H8C 108.5 . . ?
H8B C8 H8C 107.5 . . ?
N1 C7 C6 110.1(14) . . ?
N1 C7 H7B 109.6 . . ?
C6 C7 H7B 109.6 . . ?
N1 C7 H7C 109.6 . . ?
C6 C7 H7C 109.6 . . ?
H7B C7 H7C 108.2 . . ?
C7 C6 H6B 109.5 . . ?
C7 C6 H6C 109.5 . . ?
H6B C6 H6C 109.5 . . ?
C7 C6 H6D 109.5 . . ?
H6B C6 H6D 109.5 . . ?
H6C C6 H6D 109.5 . . ?
C10 C5 H5B 109.5 . . ?
C10 C5 H5C 109.5 . . ?
H5B C5 H5C 109.5 . . ?
C10 C5 H5D 109.5 . . ?
H5B C5 H5D 109.5 . . ?
H5C C5 H5D 109.5 . . ?
N1 C10 C5 112.2(13) . . ?
N1 C10 H10B 109.2 . . ?
C5 C10 H10B 109.2 . . ?
N1 C10 H10C 109.2 . . ?
C5 C10 H10C 109.2 . . ?
H10B C10 H10C 107.9 . . ?
C2W C1W H1W1 109.5 . . ?
C2W C1W H1W2 109.5 . . ?
H1W1 C1W H1W2 109.5 . . ?
C2W C1W H1W3 109.5 . . ?
H1W1 C1W H1W3 109.5 . . ?
H1W2 C1W H1W3 109.5 . . ?
C1W C2W N2 109(2) . . ?
C4W C3W N2 104.5(19) . . ?
C3W C4W H4W1 109.5 . . ?
C3W C4W H4W2 109.5 . . ?
H4W1 C4W H4W2 109.5 . . ?
C3W C4W H4W3 109.5 . . ?
H4W1 C4W H4W3 109.5 . . ?
H4W2 C4W H4W3 109.5 . . ?

loop_
_geom_bond_atom_site_label_1
_geom_bond_atom_site_label_2
_geom_bond_distance
_geom_bond_site_symmetry_2
_geom_bond_publ_flag
U1 O10 1.776(6) . ?
U1 O14 1.781(6) . ?
U1 O22 2.308(5) . ?
U1 O23 2.320(5) 5_666 ?
U1 O3 2.347(5) . ?
U1 O16 2.484(6) . ?
U1 O9 2.488(5) 5_666 ?
U2 O6 1.772(6) . ?
U2 O8 1.774(6) . ?
U2 O15 2.290(5) . ?
U2 O13 2.300(6) 3_445 ?
U2 O17 2.344(5) 4_545 ?
U2 O12 2.482(6) 7_556 ?
U2 O9 2.554(5) 7_556 ?
U2 C14 2.918(8) 7_556 ?
U3 O2 1.769(7) . ?
U3 O7 1.770(6) . ?
U3 O21 2.267(6) . ?
U3 O1 2.333(7) . ?
U3 O4 2.346(5) 2_655 ?
U3 O20 2.482(6) 2 ?
U3 O19 2.647(6) 2 ?
U3 C13 2.942(8) 2 ?
Eu1 O11 2.267(6) . ?
Eu1 O11 2.267(6) 2 ?
Eu1 O18 2.459(6) 3_455 ?
Eu1 O18 2.459(6) 4 ?
Eu1 O5 2.464(7) . ?
Eu1 O5 2.464(7) 2 ?
Eu1 O19 2.548(6) 2 ?
Eu1 O19 2.548(6) . ?
Eu1 P2 3.490(2) . ?
Eu1 P2 3.490(2) 2 ?
P3 O23 1.520(6) . ?
P3 O15 1.521(6) . ?
P3 O22 1.530(6) . ?
P3 C2 1.825(8) . ?
P2 O11 1.508(6) . ?
P2 O21 1.514(6) . ?
P2 O17 1.538(6) . ?
P2 C4 1.816(9) . ?
P1 O13 1.513(6) . ?
P1 O3 1.527(6) . ?
P1 O4 1.543(6) . ?
P1 C1 1.831(8) . ?
O23 U1 2.320(5) 5_666 ?
O20 C13 1.258(10) . ?
O20 U3 2.482(6) 2 ?
O19 C13 1.280(10) . ?
O19 U3 2.647(6) 2 ?
O18 C3 1.237(9) . ?
O18 Eu1 2.459(6) 3_545 ?
O17 U2 2.344(5) 4 ?
O13 U2 2.300(6) 3 ?
O12 C14 1.235(9) . ?
O12 U2 2.482(6) 7_556 ?
O9 C14 1.302(9) . ?
O9 U1 2.488(5) 5_666 ?
O9 U2 2.554(5) 7_556 ?
O4 U3 2.346(5) 2_655 ?
C14 C2 1.500(11) . ?
C14 U2 2.918(8) 7_556 ?
C13 C4 1.517(12) . ?
C13 U3 2.943(8) 2 ?
O1 C3 1.238(10) . ?
C4 H4B 0.9900 . ?
C4 H4C 0.9900 . ?
C3 C1 1.506(11) . ?
C2 H2B 0.9900 . ?
C2 H2C 0.9900 . ?
N2 C3W 1.554(17) . ?
N2 C3W 1.554(17) 7_656 ?
N2 C2W 1.556(17) 7_656 ?
N2 C2W 1.556(17) . ?
N1 C8 1.468(18) . ?
N1 C11 1.485(18) . ?
N1 C7 1.53(2) . ?
N1 C10 1.528(18) . ?
C1 H1A 0.9900 . ?
C1 H1B 0.9900 . ?
C12 C8 1.551(15) . ?
C12 H12A 0.9800 . ?
C12 H12B 0.9800 . ?
C12 H12C 0.9800 . ?
C11 C9 1.549(15) . ?
C11 H11A 0.9900 . ?
C11 H11B 0.9900 . ?
C9 H9A 0.9800 . ?
C9 H9B 0.9800 . ?
C9 H9C 0.9800 . ?
C8 H8B 0.9900 . ?
C8 H8C 0.9900 . ?
C7 C6 1.547(15) . ?
C7 H7B 0.9900 . ?
C7 H7C 0.9900 . ?
C6 H6B 0.9800 . ?
C6 H6C 0.9800 . ?
C6 H6D 0.9800 . ?
C5 C10 1.54(2) . ?
C5 H5B 0.9800 . ?
C5 H5C 0.9800 . ?
C5 H5D 0.9800 . ?
C10 H10B 0.9900 . ?
C10 H10C 0.9900 . ?
C1W C2W 1.56(4) . ?
C1W H1W1 0.9800 . ?
C1W H1W2 0.9800 . ?
C1W H1W3 0.9800 . ?
C3W C4W 1.546(18) . ?
C4W H4W1 0.9800 . ?
C4W H4W2 0.9800 . ?
C4W H4W3 0.9800 . ?
